data_8105812
loop_
_publ_author_name
'Zhu, Xia'

_publ_section_title
;
 Crystal structure of
 poly[diaqua-bis(\m2-1-(4-(1H-imidazol-1-yl)benzyl)-1H-1,2,4-triazole-\k2
 N:N&#x2032;)manganese(II)] terephthalate tetrahydrate, MnC32H38N10O10
;
_journal_issue 4
_journal_name_full 'Zeitschrift f\"ur Kristallographie - New Crystal Structures'
_journal_page_first 663
_journal_page_last 664
_journal_paper_doi 10.1515/ncrs-2019-0014
_journal_volume 234
_journal_year 2019
_chemical_formula_moiety 'C24 H26 Mn N10 O2, C8 H4 O4, 4(H2 O)'
_chemical_formula_sum 'C32 H38 Mn N10 O10'
_chemical_formula_weight 777.66
_space_group_crystal_system triclinic
_space_group_IT_number 2
_space_group_name_Hall '-P 1'
_space_group_name_H-M_alt 'P -1'
_atom_sites_solution_hydrogens mixed
_atom_sites_solution_primary dual
_cell_angle_alpha 71.120(10)
_cell_angle_beta 84.432(16)
_cell_angle_gamma 88.133(16)
_cell_formula_units_Z 1
_cell_length_a 8.508(2)
_cell_length_b 8.659(3)
_cell_length_c 12.755(4)
_cell_measurement_reflns_used 3569
_cell_measurement_temperature 223(2)
_cell_measurement_theta_max 27.5
_cell_measurement_theta_min 3.1
_cell_volume 884.9(5)
_computing_cell_refinement CrystalClear
_computing_data_collection CrystalClear
_computing_data_reduction CrystalStructure
_computing_molecular_graphics 'Olex2 (Dolomanov et al., 2009)'
_computing_publication_material 'Olex2 (Dolomanov et al., 2009)'
_computing_structure_refinement 'ShelXL (Sheldrick, 2015)'
_computing_structure_solution 'ShelXT (Sheldrick, 2015)'
_diffrn_ambient_temperature 223.15
_diffrn_detector_area_resol_mean 14.63
_diffrn_measured_fraction_theta_full 0.982
_diffrn_measured_fraction_theta_max 0.973
_diffrn_measurement_device_type 'Rigaku Saturn CCD'
_diffrn_measurement_method \w
_diffrn_radiation_type MoK\a
_diffrn_radiation_wavelength 0.71075
_diffrn_reflns_av_R_equivalents 0.0289
_diffrn_reflns_av_unetI/netI 0.0543
_diffrn_reflns_Laue_measured_fraction_full 0.982
_diffrn_reflns_Laue_measured_fraction_max 0.973
_diffrn_reflns_limit_h_max 11
_diffrn_reflns_limit_h_min -10
_diffrn_reflns_limit_k_max 11
_diffrn_reflns_limit_k_min -10
_diffrn_reflns_limit_l_max 16
_diffrn_reflns_limit_l_min -16
_diffrn_reflns_number 8006
_diffrn_reflns_point_group_measured_fraction_full 0.982
_diffrn_reflns_point_group_measured_fraction_max 0.973
_diffrn_reflns_theta_full 25.242
_diffrn_reflns_theta_max 27.484
_diffrn_reflns_theta_min 3.372
_exptl_absorpt_coefficient_mu 0.444
_exptl_absorpt_correction_T_max 0.8423
_exptl_absorpt_correction_T_min 0.6905
_exptl_absorpt_correction_type multi-scan
_exptl_absorpt_process_details 'Jacobson, R. (1998) Private communication'
_exptl_crystal_colour 'clear light colourless'
_exptl_crystal_colour_lustre clear
_exptl_crystal_colour_modifier light
_exptl_crystal_colour_primary colourless
_exptl_crystal_density_diffrn 1.459
_exptl_crystal_density_method 'not measured'
_exptl_crystal_description block
_exptl_crystal_F_000 405
_exptl_crystal_size_max 0.6
_exptl_crystal_size_mid 0.5
_exptl_crystal_size_min 0.4
_refine_diff_density_max 0.220
_refine_diff_density_min -0.383
_refine_diff_density_rms 0.052
_refine_ls_extinction_coef .
_refine_ls_extinction_method none
_refine_ls_goodness_of_fit_ref 0.968
_refine_ls_hydrogen_treatment constr
_refine_ls_matrix_type full
_refine_ls_number_parameters 254
_refine_ls_number_reflns 3949
_refine_ls_number_restraints 6
_refine_ls_restrained_S_all 0.972
_refine_ls_R_factor_all 0.0521
_refine_ls_R_factor_gt 0.0371
_refine_ls_shift/su_max 0.000
_refine_ls_shift/su_mean 0.000
_refine_ls_structure_factor_coef Fsqd
_refine_ls_weighting_details 'w=1/[\s^2^(Fo^2^)+(0.0540P)^2^] where P=(Fo^2^+2Fc^2^)/3'
_refine_ls_weighting_scheme calc
_refine_ls_wR_factor_gt 0.0971
_refine_ls_wR_factor_ref 0.1040
_reflns_Friedel_coverage 0.000
_reflns_Friedel_fraction_full .
_reflns_Friedel_fraction_max .
_reflns_number_gt 2978
_reflns_number_total 3949
_reflns_threshold_expression 'I > 2\s(I)'
_cod_data_source_file suppl_ncrs-2019-0014_suppl.cif
_cod_data_source_block mnitmbbdc
_cod_original_cell_volume 885.0(5)
_cod_database_code 8105812
_shelx_space_group_comment
;
The symmetry employed for this shelxl refinement is uniquely defined
by the following loop, which should always be used as a source of
symmetry information in preference to the above space-group names.
They are only intended as comments.
;
_shelx_estimated_absorpt_t_max 0.842
_shelx_estimated_absorpt_t_min 0.776
_olex2_refinement_description
;
1. Fixed Uiso
 At 1.2 times of:
  All C(H) groups, All C(H,H) groups
 At 1.5 times of:
  All C(H,H,H,H,H,H) groups
2. Restrained distances
 H1A-O1
 0.85 with sigma of 0.02
 H1B-O1
 0.9 with sigma of 0.02
 H5A-O5
 0.8 with sigma of 0.02
 H5B-O5
 0.8 with sigma of 0.02
 H4A-O4
 0.85 with sigma of 0.02
 H4B-O4
 0.9 with sigma of 0.02
3.a Free rotating group:
 H5A(H5B), H4A(H4B)
3.b Rotating group:
 C13(H1A,H1B)
3.c Secondary CH2 refined with riding coordinates:
 C10(H10A,H10B)
3.d Aromatic/amide H refined with riding coordinates:
 C11(H11), C1(H1), C3(H3), C12(H12), C6(H6), C5(H5), C2(H2), C8(H8), C14(H14),
 C9(H9), C13(H13)
;
_olex2_submission_special_instructions 'No special instructions were received'

loop_
_space_group_symop_operation_xyz
'x, y, z'
'-x, -y, -z'

loop_
_atom_site_label
_atom_site_type_symbol
_atom_site_fract_x
_atom_site_fract_y
_atom_site_fract_z
_atom_site_U_iso_or_equiv
_atom_site_adp_type
_atom_site_occupancy
_atom_site_site_symmetry_order
_atom_site_calc_flag
_atom_site_refinement_flags_posn
_atom_site_refinement_flags_adp
_atom_site_refinement_flags_occupancy
_atom_site_disorder_assembly
_atom_site_disorder_group
C1 C 0.4203(2) 0.3323(3) 0.26336(15) 0.0333(4) Uani 1 1 d . . . . .
H1 H 0.5227 0.3557 0.2756 0.040 Uiso 1 1 calc R . . . .
C2 C 0.2134(2) 0.3178(3) 0.18399(16) 0.0412(5) Uani 1 1 d . . . . .
H2 H 0.1440 0.3300 0.1288 0.049 Uiso 1 1 calc R . . . .
C3 C 0.1771(2) 0.2442(3) 0.29357(16) 0.0436(5) Uani 1 1 d . . . . .
H3 H 0.0802 0.1959 0.3284 0.052 Uiso 1 1 calc R . . . .
C4 C 0.3292(2) 0.1908(2) 0.46125(14) 0.0306(4) Uani 1 1 d . . . . .
C5 C 0.2611(2) 0.0440(3) 0.52483(16) 0.0415(5) Uani 1 1 d . . . . .
H5 H 0.2032 -0.0151 0.4915 0.050 Uiso 1 1 calc R . . . .
C6 C 0.2779(2) -0.0164(3) 0.63767(16) 0.0407(5) Uani 1 1 d . . . . .
H6 H 0.2313 -0.1166 0.6808 0.049 Uiso 1 1 calc R . . . .
C7 C 0.3635(2) 0.0705(2) 0.68767(15) 0.0297(4) Uani 1 1 d . . . . .
C8 C 0.4323(3) 0.2156(3) 0.62241(16) 0.0430(5) Uani 1 1 d . . . . .
H8 H 0.4923 0.2740 0.6550 0.052 Uiso 1 1 calc R . . . .
C9 C 0.4150(3) 0.2772(3) 0.50920(16) 0.0431(5) Uani 1 1 d . . . . .
H9 H 0.4615 0.3773 0.4658 0.052 Uiso 1 1 calc R . . . .
C10 C 0.3743(2) -0.0011(3) 0.81189(15) 0.0357(5) Uani 1 1 d . . . . .
H10A H 0.2673 -0.0218 0.8494 0.043 Uiso 1 1 calc R . . . .
H10B H 0.4294 -0.1062 0.8276 0.043 Uiso 1 1 calc R . . . .
C11 C 0.3978(2) 0.2042(2) 0.91127(15) 0.0317(4) Uani 1 1 d . . . . .
H11 H 0.2895 0.2187 0.9284 0.038 Uiso 1 1 calc R . . . .
C12 C 0.6435(2) 0.2203(3) 0.89542(17) 0.0399(5) Uani 1 1 d . . . . .
H12 H 0.7457 0.2532 0.9009 0.048 Uiso 1 1 calc R . . . .
C13 C 0.9344(2) 0.3788(3) 0.59136(15) 0.0421(5) Uani 1 1 d . . . . .
H13 H 0.8884 0.2959 0.6532 0.050 Uiso 1 1 calc R . . . .
C14 C 0.8786(2) 0.4082(3) 0.48753(16) 0.0424(5) Uani 1 1 d . . . . .
H14 H 0.7959 0.3442 0.4801 0.051 Uiso 1 1 calc R . . . .
C15 C 0.9433(2) 0.5299(2) 0.39554(14) 0.0307(4) Uani 1 1 d . . . . .
C16 C 0.8815(2) 0.5597(3) 0.28257(15) 0.0339(4) Uani 1 1 d . . . . .
Mn1 Mn 0.5000 0.5000 0.0000 0.02654(13) Uani 1 2 d S T P . .
N1 N 0.36640(18) 0.3725(2) 0.16435(12) 0.0328(4) Uani 1 1 d . . . . .
N2 N 0.31033(18) 0.2534(2) 0.34464(12) 0.0324(4) Uani 1 1 d . . . . .
N3 N 0.51191(17) 0.28054(19) 0.93707(12) 0.0316(4) Uani 1 1 d . . . . .
N4 N 0.45660(17) 0.10407(19) 0.85784(12) 0.0289(3) Uani 1 1 d . . . . .
N5 N 0.61733(18) 0.1124(2) 0.84675(14) 0.0401(4) Uani 1 1 d . . . . .
O1 O 0.71948(14) 0.43760(18) 0.07881(10) 0.0401(4) Uani 1 1 d D . . . .
H1A H 0.7315 0.4601 0.1388 0.063 Uiso 1 1 d DGR . . . .
H1B H 0.7967 0.3885 0.0565 0.063 Uiso 1 1 d DGR . . . .
O2 O 0.78341(17) 0.4613(2) 0.27467(11) 0.0479(4) Uani 1 1 d . . . . .
O3 O 0.93376(17) 0.68320(19) 0.20438(11) 0.0464(4) Uani 1 1 d . . . . .
O4 O 1.0392(2) 0.9929(2) 0.16473(17) 0.0656(5) Uani 1 1 d D . . . .
H4A H 1.0061 0.8938 0.1746 0.063 Uiso 1 1 d D . . . .
H4B H 1.1382 0.9916 0.1675 0.063 Uiso 1 1 d DG . . . .
O5 O 1.03764(18) 0.7194(2) -0.00873(13) 0.0499(4) Uani 1 1 d D . . . .
H5A H 1.0194 0.8165 -0.0539 0.063 Uiso 1 1 d D . . . .
H5B H 0.9934 0.6930 0.0589 0.063 Uiso 1 1 d DG . . . .

loop_
_atom_site_aniso_label
_atom_site_aniso_U_11
_atom_site_aniso_U_22
_atom_site_aniso_U_33
_atom_site_aniso_U_23
_atom_site_aniso_U_13
_atom_site_aniso_U_12
Mn1 0.0324(2) 0.0295(2) 0.0196(2) -0.00896(17) -0.00736(15) -0.00064(16)
O1 0.0360(7) 0.0590(10) 0.0336(7) -0.0242(7) -0.0146(6) 0.0098(7)
O2 0.0551(9) 0.0598(11) 0.0314(7) -0.0131(7) -0.0160(6) -0.0179(8)
O3 0.0620(10) 0.0480(10) 0.0261(7) -0.0040(7) -0.0131(7) -0.0115(8)
N4 0.0336(8) 0.0298(9) 0.0243(8) -0.0086(7) -0.0074(6) -0.0033(6)
O5 0.0505(9) 0.0613(12) 0.0400(9) -0.0187(8) -0.0105(7) 0.0126(8)
N3 0.0342(8) 0.0334(10) 0.0307(8) -0.0137(8) -0.0078(6) -0.0006(7)
N1 0.0376(9) 0.0362(10) 0.0245(8) -0.0079(7) -0.0076(7) -0.0042(7)
N2 0.0345(8) 0.0408(10) 0.0218(8) -0.0084(7) -0.0061(6) -0.0051(7)
N5 0.0329(9) 0.0461(12) 0.0507(11) -0.0277(9) -0.0083(8) 0.0039(8)
O4 0.0505(10) 0.0434(11) 0.0961(14) -0.0107(11) -0.0148(10) 0.0005(8)
C7 0.0363(10) 0.0295(11) 0.0241(9) -0.0082(8) -0.0064(7) -0.0033(8)
C11 0.0323(10) 0.0344(12) 0.0296(10) -0.0116(9) -0.0045(8) 0.0010(8)
C15 0.0350(10) 0.0354(12) 0.0238(9) -0.0102(8) -0.0095(7) -0.0027(8)
C4 0.0324(10) 0.0379(12) 0.0214(9) -0.0084(8) -0.0046(7) -0.0040(8)
C16 0.0376(10) 0.0394(13) 0.0272(10) -0.0122(9) -0.0103(8) -0.0003(9)
C1 0.0322(10) 0.0423(13) 0.0253(9) -0.0096(9) -0.0046(7) -0.0051(8)
C3 0.0330(10) 0.0619(16) 0.0342(11) -0.0109(11) -0.0051(8) -0.0154(10)
C12 0.0313(10) 0.0476(14) 0.0471(12) -0.0221(11) -0.0098(9) -0.0012(9)
C10 0.0503(12) 0.0313(11) 0.0274(10) -0.0093(9) -0.0101(8) -0.0093(9)
C6 0.0546(13) 0.0377(13) 0.0281(10) -0.0054(9) -0.0066(9) -0.0193(10)
C5 0.0562(13) 0.0413(13) 0.0306(10) -0.0127(10) -0.0113(9) -0.0171(10)
C2 0.0421(11) 0.0519(14) 0.0297(10) -0.0093(10) -0.0133(9) -0.0100(10)
C8 0.0646(14) 0.0373(13) 0.0298(10) -0.0099(9) -0.0139(10) -0.0179(10)
C14 0.0464(12) 0.0485(14) 0.0315(10) -0.0066(10) -0.0153(9) -0.0181(10)
C9 0.0619(14) 0.0361(13) 0.0284(10) -0.0031(9) -0.0092(9) -0.0203(10)
C13 0.0491(12) 0.0472(14) 0.0250(10) -0.0014(9) -0.0101(9) -0.0169(10)

loop_
_atom_type_symbol
_atom_type_description
_atom_type_scat_dispersion_real
_atom_type_scat_dispersion_imag
_atom_type_scat_source
C C 0.0033 0.0016 'International Tables Vol C Tables 4.2.6.8 and 6.1.1.4'
H H 0.0000 0.0000 'International Tables Vol C Tables 4.2.6.8 and 6.1.1.4'
Mn Mn 0.3368 0.7283 'International Tables Vol C Tables 4.2.6.8 and 6.1.1.4'
N N 0.0061 0.0033 'International Tables Vol C Tables 4.2.6.8 and 6.1.1.4'
O O 0.0106 0.0060 'International Tables Vol C Tables 4.2.6.8 and 6.1.1.4'

loop_
_geom_angle_atom_site_label_1
_geom_angle_atom_site_label_2
_geom_angle_atom_site_label_3
_geom_angle
_geom_angle_site_symmetry_1
_geom_angle_site_symmetry_3
O1 Mn1 O1 180.0 . 2_665
O1 Mn1 N3 93.71(5) . 1_554
O1 Mn1 N3 86.30(5) . 2_666
O1 Mn1 N3 93.71(5) 2_665 2_666
O1 Mn1 N3 86.29(5) 2_665 1_554
O1 Mn1 N1 89.09(6) . .
O1 Mn1 N1 90.91(6) 2_665 .
O1 Mn1 N1 90.91(6) . 2_665
O1 Mn1 N1 89.09(6) 2_665 2_665
N3 Mn1 N3 180.00(6) 1_554 2_666
N1 Mn1 N3 95.90(6) 2_665 2_666
N1 Mn1 N3 95.90(6) . 1_554
N1 Mn1 N3 84.10(6) 2_665 1_554
N1 Mn1 N3 84.10(6) . 2_666
N1 Mn1 N1 180.0 . 2_665
Mn1 O1 H1A 120.1 . .
Mn1 O1 H1B 125.0 . .
H1A O1 H1B 114.9 . .
N5 N4 C10 120.93(15) . .
C11 N4 N5 109.66(15) . .
C11 N4 C10 129.39(16) . .
H5A O5 H5B 118.0 . .
C11 N3 Mn1 129.82(13) . 1_556
C11 N3 C12 102.69(15) . .
C12 N3 Mn1 126.24(12) . 1_556
C1 N1 Mn1 126.81(12) . .
C1 N1 C2 105.30(15) . .
C2 N1 Mn1 127.89(12) . .
C1 N2 C4 126.46(15) . .
C1 N2 C3 106.59(16) . .
C3 N2 C4 126.95(16) . .
C12 N5 N4 102.16(14) . .
H4A O4 H4B 109.5 . .
C6 C7 C10 117.52(17) . .
C8 C7 C10 123.80(16) . .
C8 C7 C6 118.68(17) . .
N4 C11 H11 124.7 . .
N3 C11 N4 110.65(16) . .
N3 C11 H11 124.7 . .
C14 C15 C16 120.12(17) . .
C14 C15 C13 118.43(17) . 2_766
C13 C15 C16 121.45(17) 2_766 .
C5 C4 N2 119.82(16) . .
C9 C4 N2 119.88(18) . .
C9 C4 C5 120.30(18) . .
O2 C16 O3 125.26(18) . .
O2 C16 C15 117.74(18) . .
O3 C16 C15 117.00(17) . .
N1 C1 N2 111.60(16) . .
N1 C1 H1 124.2 . .
N2 C1 H1 124.2 . .
N2 C3 H3 126.8 . .
C2 C3 N2 106.33(18) . .
C2 C3 H3 126.8 . .
N3 C12 H12 122.6 . .
N5 C12 N3 114.84(17) . .
N5 C12 H12 122.6 . .
N4 C10 C7 113.45(16) . .
N4 C10 H10A 108.9 . .
N4 C10 H10B 108.9 . .
C7 C10 H10A 108.9 . .
C7 C10 H10B 108.9 . .
H10A C10 H10B 107.7 . .
C7 C6 H6 119.8 . .
C5 C6 C7 120.30(19) . .
C5 C6 H6 119.8 . .
C4 C5 C6 120.07(18) . .
C4 C5 H5 120.0 . .
C6 C5 H5 120.0 . .
N1 C2 H2 124.9 . .
C3 C2 N1 110.18(17) . .
C3 C2 H2 124.9 . .
C7 C8 H8 119.4 . .
C7 C8 C9 121.20(18) . .
C9 C8 H8 119.4 . .
C15 C14 H14 119.6 . .
C15 C14 C13 120.80(18) . .
C13 C14 H14 119.6 . .
C4 C9 C8 119.43(19) . .
C4 C9 H9 120.3 . .
C8 C9 H9 120.3 . .
C15 C13 C14 120.77(18) 2_766 .
C15 C13 H13 119.6 2_766 .
C14 C13 H13 119.6 . .

loop_
_geom_bond_atom_site_label_1
_geom_bond_atom_site_label_2
_geom_bond_distance
_geom_bond_site_symmetry_2
Mn1 O1 2.1764(13) .
Mn1 O1 2.1765(13) 2_665
Mn1 N3 2.2857(16) 1_554
Mn1 N3 2.2857(16) 2_666
Mn1 N1 2.2421(16) .
Mn1 N1 2.2422(16) 2_665
O1 H1A 0.8645 .
O1 H1B 0.8470 .
O2 C16 1.245(2) .
O3 C16 1.261(2) .
N4 N5 1.363(2) .
N4 C11 1.324(2) .
N4 C10 1.460(2) .
O5 H5A 0.871(14) .
O5 H5B 0.8672 .
N3 Mn1 2.2858(16) 1_556
N3 C11 1.316(2) .
N3 C12 1.354(2) .
N1 C1 1.320(2) .
N1 C2 1.371(2) .
N2 C4 1.432(2) .
N2 C1 1.346(2) .
N2 C3 1.378(2) .
N5 C12 1.313(2) .
O4 H4A 0.878(14) .
O4 H4B 0.8454 .
C7 C10 1.514(2) .
C7 C6 1.393(2) .
C7 C8 1.375(3) .
C11 H11 0.9400 .
C15 C16 1.522(2) .
C15 C14 1.379(3) .
C15 C13 1.381(3) 2_766
C4 C5 1.378(3) .
C4 C9 1.373(3) .
C1 H1 0.9400 .
C3 H3 0.9400 .
C3 C2 1.345(3) .
C12 H12 0.9400 .
C10 H10A 0.9800 .
C10 H10B 0.9800 .
C6 H6 0.9400 .
C6 C5 1.383(3) .
C5 H5 0.9400 .
C2 H2 0.9400 .
C8 H8 0.9400 .
C8 C9 1.389(3) .
C14 H14 0.9400 .
C14 C13 1.393(3) .
C9 H9 0.9400 .
C13 C15 1.381(3) 2_766
C13 H13 0.9400 .

loop_
_geom_hbond_atom_site_label_D
_geom_hbond_atom_site_label_H
_geom_hbond_atom_site_label_A
_geom_hbond_distance_DH
_geom_hbond_distance_HA
_geom_hbond_distance_DA
_geom_hbond_angle_DHA
_geom_hbond_site_symmetry_A
C11 H11 O3 0.94 2.61 3.284(3) 129.4 2_666
C1 H1 O2 0.94 2.42 3.351(2) 168.9 .
C12 H12 O5 0.94 2.47 3.326(3) 152.3 2_766
C10 H10A O4 0.98 2.63 3.503(3) 148.4 2_666
C2 H2 O5 0.94 2.42 3.332(3) 164.2 2_665
O1 H1A O2 0.86 1.83 2.6801(19) 166.2 .
O1 H1B O5 0.85 1.83 2.6760(19) 179.4 2_765
O5 H5A O4 0.871(14) 1.883(15) 2.745(3) 170(2) 2_775
O5 H5B O3 0.87 1.85 2.696(2) 164.1 .
O4 H4A O3 0.878(14) 1.851(15) 2.728(3) 177(2) .
O4 H4B N5 0.85 2.25 3.036(2) 154.0 2_766

loop_
_geom_torsion_atom_site_label_1
_geom_torsion_atom_site_label_2
_geom_torsion_atom_site_label_3
_geom_torsion_atom_site_label_4
_geom_torsion
_geom_torsion_site_symmetry_1
_geom_torsion_site_symmetry_2
_geom_torsion_site_symmetry_3
_geom_torsion_site_symmetry_4
Mn1 N3 C11 N4 167.73(12) 1_556 . . .
Mn1 N3 C12 N5 -168.49(14) 1_556 . . .
Mn1 N1 C1 N2 -178.54(12) . . . .
Mn1 N1 C2 C3 178.55(14) . . . .
N4 N5 C12 N3 0.3(2) . . . .
N2 C4 C5 C6 -179.47(18) . . . .
N2 C4 C9 C8 179.89(18) . . . .
N2 C3 C2 N1 0.4(3) . . . .
N5 N4 C11 N3 0.0(2) . . . .
N5 N4 C10 C7 -78.7(2) . . . .
C7 C6 C5 C4 0.0(3) . . . .
C7 C8 C9 C4 -0.9(3) . . . .
C11 N4 N5 C12 -0.2(2) . . . .
C11 N4 C10 C7 99.7(2) . . . .
C11 N3 C12 N5 -0.3(2) . . . .
C15 C14 C13 C15 -0.5(4) . . . 2_766
C4 N2 C1 N1 179.20(17) . . . .
C4 N2 C3 C2 -179.61(19) . . . .
C16 C15 C14 C13 179.69(19) . . . .
C1 N1 C2 C3 -0.6(2) . . . .
C1 N2 C4 C5 -141.8(2) . . . .
C1 N2 C4 C9 38.3(3) . . . .
C1 N2 C3 C2 0.0(2) . . . .
C3 N2 C4 C5 37.8(3) . . . .
C3 N2 C4 C9 -142.2(2) . . . .
C3 N2 C1 N1 -0.4(2) . . . .
C12 N3 C11 N4 0.2(2) . . . .
C10 N4 N5 C12 178.48(17) . . . .
C10 N4 C11 N3 -178.53(17) . . . .
C10 C7 C6 C5 178.80(19) . . . .
C10 C7 C8 C9 -178.3(2) . . . .
C6 C7 C10 N4 -175.87(17) . . . .
C6 C7 C8 C9 1.3(3) . . . .
C5 C4 C9 C8 -0.1(3) . . . .
C2 N1 C1 N2 0.7(2) . . . .
C8 C7 C10 N4 3.8(3) . . . .
C8 C7 C6 C5 -0.9(3) . . . .
C14 C15 C16 O2 -7.0(3) . . . .
C14 C15 C16 O3 172.8(2) . . . .
C9 C4 C5 C6 0.5(3) . . . .
C13 C15 C16 O2 172.22(19) 2_766 . . .
C13 C15 C16 O3 -8.0(3) 2_766 . . .
C13 C15 C14 C13 0.5(4) 2_766 . . .
